data_1507019
loop_
_publ_author_name
'Payne, Marcia M.'
'Odom, Susan A.'
'Parkin, Sean R.'
'Anthony, John E.'

_publ_section_title
;
 Stable, crystalline acenedithiophenes with up to seven linearly fused
 rings.
;
_journal_issue 19
_journal_name_full 'Organic letters'
_journal_page_first 3325
_journal_page_last 3328
_journal_paper_doi 10.1021/ol048686d
_journal_volume 6
_journal_year 2004
_chemical_formula_sum 'C48 H50 S2 Si2'
_chemical_formula_weight 747.18
_chemical_name_systematic
; 
 ? 
;
_space_group_IT_number 2
_symmetry_cell_setting triclinic
_symmetry_space_group_name_Hall '-P 1'
_symmetry_space_group_name_H-M 'P -1'
_atom_sites_solution_hydrogens geom
_atom_sites_solution_primary direct
_atom_sites_solution_secondary difmap
_audit_creation_method SHELXL-97
_cell_angle_alpha 91.1150(6)
_cell_angle_beta 99.4320(6)
_cell_angle_gamma 95.1040(5)
_cell_formula_units_Z 4
_cell_length_a 11.22300(10)
_cell_length_b 17.5540(2)
_cell_length_c 22.0350(3)
_cell_measurement_reflns_used 15157
_cell_measurement_temperature 90.0(2)
_cell_measurement_theta_max 25.35
_cell_measurement_theta_min 1.00
_cell_volume 4262.85(9)
_computing_cell_refinement 'SCALEPACK (Otwinowski & Minor, 1997)'
_computing_data_collection 'COLLECT (Nonius, 1998)'
_computing_data_reduction 'DENZO-SMN (Otwinowski & Minor, 1997)'
_computing_molecular_graphics 'XP in SHELXTL (Sheldrick, 1994)'
_computing_publication_material
; 
SHELX97-2 (Sheldrick, 1997) and local procedures 
;
_computing_structure_refinement 'SHELXL-97 (Sheldrick, 1997)'
_computing_structure_solution 'SHELXS-97 (Sheldrick, 1990)'
_diffrn_ambient_temperature 90.0(2)
_diffrn_detector_area_resol_mean 18
_diffrn_measured_fraction_theta_full 1.000
_diffrn_measured_fraction_theta_max 1.000
_diffrn_measurement_device_type 'Nonius KappaCCD diffractometer'
_diffrn_measurement_method '\w scans at fixed \c = 55\%'
_diffrn_radiation_monochromator graphite
_diffrn_radiation_source 'fine-focus sealed tube'
_diffrn_radiation_type MoK\a
_diffrn_radiation_wavelength 0.71073
_diffrn_reflns_av_R_equivalents 0.0384
_diffrn_reflns_av_sigmaI/netI 0.0582
_diffrn_reflns_limit_h_max 11
_diffrn_reflns_limit_h_min -12
_diffrn_reflns_limit_k_max 18
_diffrn_reflns_limit_k_min -18
_diffrn_reflns_limit_l_max 23
_diffrn_reflns_limit_l_min -23
_diffrn_reflns_number 21455
_diffrn_reflns_theta_full 22.50
_diffrn_reflns_theta_max 22.50
_diffrn_reflns_theta_min 1.17
_exptl_absorpt_coefficient_mu 0.213
_exptl_absorpt_correction_T_max 0.9587
_exptl_absorpt_correction_T_min 0.9197
_exptl_absorpt_correction_type multi-scan
_exptl_absorpt_process_details 'Scalepack (Otwinowski & Minor, 1997)'
_exptl_crystal_density_diffrn 1.164
_exptl_crystal_density_method 'not measured'
_exptl_crystal_description 'irregular block'
_exptl_crystal_F_000 1592
_exptl_crystal_size_max 0.40
_exptl_crystal_size_mid 0.35
_exptl_crystal_size_min 0.20
_refine_diff_density_max 1.155
_refine_diff_density_min -.752
_refine_diff_density_rms .102
_refine_ls_extinction_method none
_refine_ls_goodness_of_fit_ref 2.234
_refine_ls_hydrogen_treatment constr
_refine_ls_matrix_type full
_refine_ls_number_parameters 1065
_refine_ls_number_reflns 11145
_refine_ls_number_restraints 1456
_refine_ls_restrained_S_all 2.422
_refine_ls_R_factor_all 0.1675
_refine_ls_R_factor_gt 0.1183
_refine_ls_shift/su_max 3.435
_refine_ls_shift/su_mean 0.051
_refine_ls_structure_factor_coef Fsqd
_refine_ls_weighting_details 'calc w=1/[\s^2^(Fo^2^)+(0.1000P)^2^] where P=(Fo^2^+2Fc^2^)/3'
_refine_ls_weighting_scheme calc
_refine_ls_wR_factor_gt 0.3257
_refine_ls_wR_factor_ref 0.3475
_reflns_number_gt 7075
_reflns_number_total 11145
_reflns_threshold_expression >2\s(I)
_cod_data_source_file ol048686dsi20040715_122824.cif
_cod_data_source_block k03263
_cod_original_cell_volume 4262.85(8)
_cod_database_code 1507019

loop_
_symmetry_equiv_pos_as_xyz
'x, y, z'
'-x, -y, -z'

loop_
_atom_site_label
_atom_site_type_symbol
_atom_site_fract_x
_atom_site_fract_y
_atom_site_fract_z
_atom_site_U_iso_or_equiv
_atom_site_adp_type
_atom_site_occupancy
_atom_site_symmetry_multiplicity
_atom_site_calc_flag
_atom_site_refinement_flags
_atom_site_disorder_assembly
_atom_site_disorder_group
Si1 Si 0.0462(2) 0.68185(12) -0.13251(9) 0.0466(7) Uani 1 1 d U . .
Si2 Si 0.6144(3) 0.62929(15) 0.36087(10) 0.0665(8) Uani 1 1 d U A .
C1 C 0.2710(6) 0.6788(4) 0.0536(3) 0.0339(16) Uani 1 1 d U A .
C2 C 0.2837(6) 0.7326(4) 0.1004(3) 0.0341(16) Uani 1 1 d U . .
C3 C 0.2322(7) 0.8090(4) 0.0978(3) 0.0401(15) Uani 1 1 d U A .
C4 C 0.3424(7) 0.8678(4) 0.1099(3) 0.0384(15) Uani 1 1 d DU . .
C5 C 0.3632(7) 0.9293(4) 0.0750(3) 0.0451(18) Uani 1 1 d DU A .
H5 H 0.3101 0.9376 0.0380 0.054 Uiso 1 1 calc R . .
C6 C 0.4661(5) 0.9796(3) 0.0959(3) 0.0513(18) Uani 1 1 d DU . .
S1 S 0.5079(7) 1.0632(3) 0.0653(3) 0.0911(17) Uani 0.50 1 d PDU A 1
C7 C 0.6335(13) 1.0845(8) 0.1202(7) 0.064(3) Uani 0.50 1 d PDU A 1
H7 H 0.6859 1.1300 0.1196 0.077 Uiso 0.50 1 calc PR A 1
C8 C 0.656(2) 1.0276(12) 0.1690(11) 0.0504(12) Uani 0.50 1 d PDU A 1
H8 H 0.7210 1.0278 0.2026 0.060 Uiso 0.50 1 calc PR A 1
C9 C 0.5474(6) 0.9693(3) 0.1505(3) 0.0480(17) Uani 1 1 d DU A .
C8' C 0.492(2) 1.0479(12) 0.0585(11) 0.0911(17) Uani 0.50 1 d PDU A 2
H8' H 0.4474 1.0635 0.0212 0.109 Uiso 0.50 1 calc PR A 2
C7' C 0.6075(14) 1.0851(8) 0.0954(6) 0.064(3) Uani 0.50 1 d PDU A 2
H7' H 0.6464 1.1310 0.0829 0.077 Uiso 0.50 1 calc PR A 2
S1' S 0.6665(6) 1.0411(3) 0.1614(3) 0.0504(12) Uani 0.50 1 d PDU A 2
C10 C 0.5221(7) 0.9065(4) 0.1850(3) 0.0459(17) Uani 1 1 d DU . .
H10 H 0.5748 0.8975 0.2220 0.055 Uiso 1 1 calc R A .
C11 C 0.4201(7) 0.8572(4) 0.1652(3) 0.0391(15) Uani 1 1 d DU A .
C12 C 0.3743(7) 0.7912(4) 0.2014(3) 0.0420(15) Uani 1 1 d U . .
C13 C 0.3550(7) 0.7196(4) 0.1578(3) 0.0384(17) Uani 1 1 d U A .
C14 C 0.4067(7) 0.6529(4) 0.1713(3) 0.0402(17) Uani 1 1 d U . .
C15 C 0.3897(7) 0.5927(4) 0.1230(3) 0.0373(16) Uani 1 1 d U A .
C16 C 0.4383(7) 0.5228(4) 0.1330(3) 0.0381(17) Uani 1 1 d U . .
H16 H 0.4824 0.5135 0.1723 0.046 Uiso 1 1 calc R A .
C17 C 0.4229(6) 0.4657(4) 0.0856(3) 0.0397(17) Uani 1 1 d DU A .
C18 C 0.4684(6) 0.3934(4) 0.0951(4) 0.0517(19) Uani 1 1 d DU . .
H18 H 0.5062 0.3810 0.1350 0.062 Uiso 1 1 calc R A .
C19 C 0.4580(5) 0.3412(3) 0.0468(4) 0.0555(19) Uani 1 1 d DU A .
S2 S 0.4986(7) 0.2491(4) 0.0449(4) 0.0575(16) Uani 0.50 1 d PDU A 1
C20 C 0.4535(17) 0.2371(8) -0.0337(6) 0.066(3) Uani 0.50 1 d PDU A 1
H20 H 0.4656 0.1919 -0.0555 0.079 Uiso 0.50 1 calc PR A 1
C21 C 0.394(2) 0.3018(11) -0.0658(9) 0.0768(15) Uani 0.50 1 d PDU A 1
H21 H 0.3611 0.3059 -0.1080 0.092 Uiso 0.50 1 calc PR A 1
C22 C 0.4013(7) 0.3589(4) -0.0127(4) 0.0534(19) Uani 1 1 d DU . .
C21' C 0.509(3) 0.2604(17) 0.0563(17) 0.0575(16) Uani 0.50 1 d PDU A 2
H21' H 0.5476 0.2379 0.0922 0.069 Uiso 0.50 1 calc PR A 2
C20' C 0.4780(18) 0.2316(11) -0.0065(10) 0.066(3) Uani 0.50 1 d PDU A 2
H20' H 0.4985 0.1822 -0.0169 0.079 Uiso 0.50 1 calc PR A 2
S2' S 0.4079(7) 0.2827(3) -0.0603(3) 0.0768(15) Uani 0.50 1 d PDU A 2
C23 C 0.3534(7) 0.4269(4) -0.0232(4) 0.0472(18) Uani 1 1 d DU A .
H23 H 0.3142 0.4379 -0.0632 0.057 Uiso 1 1 calc R . .
C24 C 0.3627(6) 0.4817(4) 0.0264(3) 0.0389(17) Uani 1 1 d DU . .
C25 C 0.3123(7) 0.5521(4) 0.0172(3) 0.0405(17) Uani 1 1 d U A .
H25 H 0.2689 0.5618 -0.0222 0.049 Uiso 1 1 calc R . .
C26 C 0.3243(6) 0.6075(4) 0.0638(3) 0.0340(16) Uani 1 1 d U . .
C27 C 0.2037(7) 0.6909(4) -0.0063(3) 0.0378(18) Uani 1 1 d U . .
C28 C 0.1448(7) 0.6945(4) -0.0569(3) 0.0432(18) Uani 1 1 d U A .
C29 C 0.149(4) 0.6473(16) -0.1883(16) 0.055(2) Uani 0.518(11) 1 d PDU B 1
H29 H 0.0984 0.6396 -0.2302 0.065 Uiso 0.518(11) 1 calc PR B 1
C30 C 0.212(2) 0.5720(12) -0.1723(14) 0.061(3) Uani 0.518(11) 1 d PDU B 1
H30A H 0.2756 0.5674 -0.1976 0.091 Uiso 0.518(11) 1 calc PR B 1
H30B H 0.1520 0.5275 -0.1807 0.091 Uiso 0.518(11) 1 calc PR B 1
H30C H 0.2487 0.5741 -0.1287 0.091 Uiso 0.518(11) 1 calc PR B 1
C31 C 0.2548(15) 0.7067(9) -0.1923(7) 0.065(3) Uani 0.518(11) 1 d PDU B 1
H31A H 0.3085 0.7125 -0.1523 0.097 Uiso 0.518(11) 1 calc PR B 1
H31B H 0.2239 0.7559 -0.2034 0.097 Uiso 0.518(11) 1 calc PR B 1
H31C H 0.3001 0.6898 -0.2237 0.097 Uiso 0.518(11) 1 calc PR B 1
C29' C 0.133(4) 0.6527(18) -0.1877(16) 0.055(2) Uani 0.482(11) 1 d PDU B 2
H29' H 0.2079 0.6889 -0.1825 0.066 Uiso 0.482(11) 1 calc PR B 2
C30' C 0.175(2) 0.5700(13) -0.1768(14) 0.061(3) Uani 0.482(11) 1 d PDU B 2
H30D H 0.1186 0.5402 -0.1549 0.091 Uiso 0.482(11) 1 calc PR B 2
H30E H 0.2567 0.5741 -0.1520 0.091 Uiso 0.482(11) 1 calc PR B 2
H30F H 0.1769 0.5445 -0.2165 0.091 Uiso 0.482(11) 1 calc PR B 2
C31' C 0.0783(16) 0.6499(10) -0.2570(7) 0.059(3) Uani 0.482(11) 1 d PDU B 2
H31D H 0.1415 0.6403 -0.2813 0.089 Uiso 0.482(11) 1 calc PR B 2
H31E H 0.0466 0.6989 -0.2681 0.089 Uiso 0.482(11) 1 calc PR B 2
H31F H 0.0122 0.6087 -0.2655 0.089 Uiso 0.482(11) 1 calc PR B 2
C32 C -0.0814(7) 0.6091(5) -0.1211(4) 0.0529(18) Uani 1 1 d U B .
H32 H -0.1366 0.6370 -0.0993 0.064 Uiso 1 1 calc R . .
C33 C -0.0410(9) 0.5429(5) -0.0791(4) 0.076(3) Uani 1 1 d U . .
C34 C -0.1584(9) 0.5788(6) -0.1836(4) 0.079(3) Uani 1 1 d U . .
C35 C -0.024(2) 0.7729(14) -0.1550(12) 0.061(2) Uani 0.542(12) 1 d PDU B 1
H35 H -0.0821 0.7644 -0.1946 0.074 Uiso 0.542(12) 1 calc PR B 1
C36 C -0.089(3) 0.806(2) -0.1043(9) 0.067(3) Uani 0.542(12) 1 d PDU B 1
H36A H -0.0368 0.8048 -0.0641 0.100 Uiso 0.542(12) 1 calc PR B 1
H36B H -0.1655 0.7741 -0.1034 0.100 Uiso 0.542(12) 1 calc PR B 1
H36C H -0.1064 0.8583 -0.1134 0.100 Uiso 0.542(12) 1 calc PR B 1
C37 C 0.0713(15) 0.8341(9) -0.1611(7) 0.067(3) Uani 0.542(12) 1 d PDU B 1
H37A H 0.0362 0.8739 -0.1870 0.101 Uiso 0.542(12) 1 calc PR B 1
H37B H 0.1346 0.8127 -0.1801 0.101 Uiso 0.542(12) 1 calc PR B 1
H37C H 0.1067 0.8563 -0.1203 0.101 Uiso 0.542(12) 1 calc PR B 1
C35' C 0.004(3) 0.7770(19) -0.1567(13) 0.062(2) Uani 0.458(12) 1 d PDU B 2
H35' H 0.0775 0.8141 -0.1464 0.075 Uiso 0.458(12) 1 calc PR B 2
C36' C -0.095(3) 0.803(2) -0.1203(11) 0.067(3) Uani 0.458(12) 1 d PDU B 2
H36D H -0.1260 0.8500 -0.1381 0.100 Uiso 0.458(12) 1 calc PR B 2
H36E H -0.0591 0.8139 -0.0771 0.100 Uiso 0.458(12) 1 calc PR B 2
H36F H -0.1620 0.7629 -0.1232 0.100 Uiso 0.458(12) 1 calc PR B 2
C37' C -0.0499(18) 0.7869(11) -0.2215(7) 0.065(3) Uani 0.458(12) 1 d PDU B 2
H37D H -0.1201 0.7492 -0.2334 0.098 Uiso 0.458(12) 1 calc PR B 2
H37E H 0.0107 0.7795 -0.2479 0.098 Uiso 0.458(12) 1 calc PR B 2
H37F H -0.0759 0.8386 -0.2262 0.098 Uiso 0.458(12) 1 calc PR B 2
C38 C 0.4765(7) 0.6415(4) 0.2306(3) 0.0450(19) Uani 1 1 d U A .
C39 C 0.5323(8) 0.6351(5) 0.2813(4) 0.057(2) Uani 1 1 d U . .
C40 C 0.5977(12) 0.5346(7) 0.3841(5) 0.110(3) Uani 1 1 d U . .
H40 H 0.6333 0.5355 0.4288 0.132 Uiso 1 1 calc R A .
C41 C 0.4750(14) 0.4937(8) 0.3784(7) 0.157(5) Uani 1 1 d U A .
H41A H 0.4379 0.4883 0.3349 0.235 Uiso 1 1 calc R . .
H41B H 0.4247 0.5228 0.4010 0.235 Uiso 1 1 calc R . .
H41C H 0.4811 0.4428 0.3956 0.235 Uiso 1 1 calc R . .
C42 C 0.6887(16) 0.4886(9) 0.3479(8) 0.185(6) Uani 1 1 d U A .
H42A H 0.7261 0.4505 0.3749 0.277 Uiso 1 1 calc R . .
H42B H 0.7521 0.5251 0.3367 0.277 Uiso 1 1 calc R . .
H42C H 0.6419 0.4628 0.3105 0.277 Uiso 1 1 calc R . .
C43 C 0.7640(11) 0.6849(8) 0.3589(5) 0.116(3) Uani 1 1 d U . .
H43 H 0.7433 0.7338 0.3390 0.139 Uiso 1 1 calc R A .
C44 C 0.8356(11) 0.6514(8) 0.3211(6) 0.126(4) Uani 1 1 d U A .
H44A H 0.9177 0.6776 0.3287 0.189 Uiso 1 1 calc R . .
H44B H 0.7998 0.6560 0.2778 0.189 Uiso 1 1 calc R . .
H44C H 0.8392 0.5972 0.3303 0.189 Uiso 1 1 calc R . .
C45 C 0.8342(12) 0.7089(7) 0.4221(5) 0.126(4) Uani 1 1 d U A .
H45A H 0.8681 0.6643 0.4419 0.189 Uiso 1 1 calc R . .
H45B H 0.7798 0.7300 0.4472 0.189 Uiso 1 1 calc R . .
H45C H 0.9003 0.7479 0.4179 0.189 Uiso 1 1 calc R . .
C46 C 0.5189(12) 0.6877(8) 0.4126(5) 0.112(3) Uani 1 1 d U . .
H46 H 0.4334 0.6643 0.4017 0.134 Uiso 1 1 calc R A .
C47 C 0.5145(12) 0.7658(7) 0.3987(6) 0.124(4) Uani 1 1 d U A .
H47A H 0.4752 0.7915 0.4289 0.186 Uiso 1 1 calc R . .
H47B H 0.4680 0.7700 0.3574 0.186 Uiso 1 1 calc R . .
H47C H 0.5971 0.7899 0.4002 0.186 Uiso 1 1 calc R . .
C48 C 0.5575(15) 0.6730(9) 0.4825(5) 0.161(5) Uani 1 1 d U A .
H48A H 0.6440 0.6892 0.4951 0.241 Uiso 1 1 calc R . .
H48B H 0.5424 0.6183 0.4897 0.241 Uiso 1 1 calc R . .
H48C H 0.5101 0.7022 0.5067 0.241 Uiso 1 1 calc R . .
Si3 Si -0.0023(2) 0.82580(12) 0.14180(10) 0.0448(6) Uani 1 1 d U A .
Si4 Si 0.2031(4) 0.9028(3) 0.59710(17) 0.0767(14) Uani 0.782(8) 1 d PU A 1
C49 C 0.2277(7) 0.8303(5) 0.2715(3) 0.0486(17) Uani 1 1 d U . .
C50 C 0.2045(7) 0.7721(5) 0.3127(3) 0.0503(18) Uani 1 1 d U A .
C51 C 0.1950(7) 0.6945(5) 0.2960(3) 0.0522(19) Uani 1 1 d U . .
H51 H 0.2016 0.6806 0.2549 0.063 Uiso 1 1 calc R A .
C52 C 0.1762(7) 0.6360(5) 0.3369(3) 0.060(2) Uani 1 1 d DU A .
C53 C 0.1717(7) 0.5604(5) 0.3232(4) 0.078(3) Uani 1 1 d DU . .
H53 H 0.1836 0.5458 0.2830 0.094 Uiso 1 1 calc R A .
C54 C 0.1516(7) 0.5037(4) 0.3622(3) 0.095(3) Uani 1 1 d DU A .
C55 C 0.190(2) 0.4243(10) 0.3557(10) 0.119(2) Uani 0.50 1 d PDU A 1
H55 H 0.2332 0.4039 0.3263 0.142 Uiso 0.50 1 calc PR A 1
C56 C 0.1427(19) 0.3864(7) 0.4082(8) 0.105(3) Uani 0.50 1 d PDU A 1
H56 H 0.1330 0.3323 0.4106 0.126 Uiso 0.50 1 calc PR A 1
S3 S 0.1063(10) 0.4459(4) 0.4644(3) 0.1025(18) Uani 0.50 1 d PDU A 1
C57 C 0.1320(9) 0.5259(4) 0.4225(3) 0.082(3) Uani 1 1 d DU . .
S3' S 0.1093(8) 0.4066(4) 0.3485(3) 0.119(2) Uani 0.50 1 d PDU A 2
C56' C 0.094(2) 0.3939(7) 0.4245(6) 0.105(3) Uani 0.50 1 d PDU A 2
H56' H 0.0689 0.3452 0.4384 0.126 Uiso 0.50 1 calc PR A 2
C55' C 0.122(3) 0.4622(10) 0.4673(9) 0.1025(18) Uani 0.50 1 d PDU A 2
H55' H 0.1305 0.4650 0.5109 0.123 Uiso 0.50 1 calc PR A 2
C58 C 0.1385(9) 0.6030(5) 0.4406(4) 0.073(2) Uani 1 1 d DU A .
H58 H 0.1277 0.6169 0.4811 0.087 Uiso 1 1 calc R . .
C59 C 0.1609(7) 0.6592(5) 0.3993(3) 0.0548(19) Uani 1 1 d DU . .
C60 C 0.1725(7) 0.7361(5) 0.4159(3) 0.0533(19) Uani 1 1 d U A .
H60 H 0.1645 0.7503 0.4567 0.064 Uiso 1 1 calc R . .
C61 C 0.1949(7) 0.7932(5) 0.3763(3) 0.0496(18) Uani 1 1 d U . .
C62 C 0.2142(8) 0.8726(5) 0.3952(4) 0.0576(19) Uani 1 1 d U A .
C63 C 0.2420(7) 0.9297(5) 0.3555(4) 0.0531(18) Uani 1 1 d U . .
C64 C 0.2659(7) 1.0088(5) 0.3731(4) 0.059(2) Uani 1 1 d U A .
H64 H 0.2592 1.0240 0.4140 0.071 Uiso 1 1 calc R . .
C65 C 0.2976(7) 1.0634(5) 0.3347(4) 0.063(2) Uani 1 1 d DU . .
C66 C 0.3241(6) 1.1430(5) 0.3546(4) 0.073(2) Uani 1 1 d DU A .
H66 H 0.3215 1.1586 0.3958 0.087 Uiso 1 1 calc R . .
C67 C 0.3534(5) 1.1960(4) 0.3126(3) 0.076(2) Uani 1 1 d DU . .
C68 C 0.385(3) 1.2789(10) 0.3325(10) 0.1004(16) Uani 0.50 1 d PDU A 1
H68 H 0.3895 1.3027 0.3721 0.120 Uiso 0.50 1 calc PR A 1
C69 C 0.406(2) 1.3136(6) 0.2734(7) 0.090(3) Uani 0.50 1 d PDU A 1
H69 H 0.4231 1.3674 0.2713 0.108 Uiso 0.50 1 calc PR A 1
S4 S 0.3985(8) 1.2547(3) 0.2089(3) 0.0778(13) Uani 0.50 1 d PDU A 1
C70 C 0.3594(7) 1.1764(4) 0.2504(3) 0.066(2) Uani 1 1 d DU A .
C68' C 0.392(3) 1.2415(10) 0.2099(10) 0.0778(13) Uani 0.50 1 d PDU A 2
H68' H 0.3997 1.2399 0.1677 0.093 Uiso 0.50 1 calc PR A 2
C69' C 0.407(2) 1.3086(7) 0.2541(6) 0.090(3) Uani 0.50 1 d PDU A 2
H69' H 0.4276 1.3589 0.2416 0.108 Uiso 0.50 1 calc PR A 2
S4' S 0.3867(9) 1.2919(4) 0.3285(4) 0.1004(16) Uani 0.50 1 d PDU A 2
C71 C 0.3340(7) 1.0995(5) 0.2319(4) 0.061(2) Uani 1 1 d DU . .
H71 H 0.3375 1.0853 0.1904 0.074 Uiso 1 1 calc R A .
C72 C 0.3039(7) 1.0424(5) 0.2712(4) 0.0547(19) Uani 1 1 d DU A .
C73 C 0.2799(7) 0.9666(5) 0.2522(4) 0.0495(18) Uani 1 1 d U . .
H73 H 0.2837 0.9534 0.2106 0.059 Uiso 1 1 calc R A .
C74 C 0.2502(7) 0.9079(5) 0.2909(3) 0.0513(18) Uani 1 1 d U A .
C75 C 0.2432(7) 0.8100(4) 0.2082(3) 0.0428(16) Uani 1 1 d U A .
C76 C 0.1663(7) 0.8160(4) 0.1552(3) 0.0403(15) Uani 1 1 d U . .
C94 C -0.0602(8) 0.8515(5) 0.2145(4) 0.062(2) Uani 1 1 d U . .
H94 H -0.0120 0.8252 0.2487 0.075 Uiso 1 1 calc R A .
C95 C -0.0425(9) 0.9393(5) 0.2321(4) 0.082(3) Uani 1 1 d U A .
H95A H -0.0958 0.9667 0.2021 0.122 Uiso 1 1 calc R . .
H95B H 0.0421 0.9587 0.2321 0.122 Uiso 1 1 calc R . .
H95C H -0.0628 0.9475 0.2732 0.122 Uiso 1 1 calc R . .
C96 C -0.1926(8) 0.8250(6) 0.2143(4) 0.077(3) Uani 1 1 d U A .
H96A H -0.2168 0.8432 0.2524 0.116 Uiso 1 1 calc R . .
H96B H -0.2038 0.7690 0.2115 0.116 Uiso 1 1 calc R . .
H96C H -0.2426 0.8457 0.1789 0.116 Uiso 1 1 calc R . .
C77 C -0.0336(7) 0.8956(4) 0.0782(4) 0.0527(19) Uani 1 1 d U . .
H77 H -0.0066 0.8730 0.0413 0.063 Uiso 1 1 calc R A .
C78 C 0.0407(8) 0.9739(4) 0.0926(4) 0.064(2) Uani 1 1 d U A .
H78A H 0.0306 1.0048 0.0559 0.096 Uiso 1 1 calc R . .
H78B H 0.1267 0.9662 0.1048 0.096 Uiso 1 1 calc R . .
H78C H 0.0122 1.0004 0.1262 0.096 Uiso 1 1 calc R . .
C79 C -0.1686(7) 0.9069(5) 0.0591(4) 0.061(2) Uani 1 1 d U A .
H79A H -0.1965 0.9357 0.0917 0.091 Uiso 1 1 calc R . .
H79B H -0.2158 0.8568 0.0522 0.091 Uiso 1 1 calc R . .
H79C H -0.1797 0.9352 0.0210 0.091 Uiso 1 1 calc R . .
C80 C -0.0803(7) 0.7276(4) 0.1139(3) 0.0513(18) Uani 1 1 d U . .
H80 H -0.1684 0.7295 0.1158 0.062 Uiso 1 1 calc R A .
C81 C -0.0729(8) 0.7046(5) 0.0488(4) 0.064(2) Uani 1 1 d U A .
H81A H 0.0125 0.7050 0.0440 0.096 Uiso 1 1 calc R . .
H81B H -0.1125 0.7408 0.0207 0.096 Uiso 1 1 calc R . .
H81C H -0.1136 0.6531 0.0391 0.096 Uiso 1 1 calc R . .
C82 C -0.0343(9) 0.6656(5) 0.1598(4) 0.074(3) Uani 1 1 d U A .
H82A H -0.0814 0.6164 0.1479 0.111 Uiso 1 1 calc R . .
H82B H -0.0442 0.6810 0.2016 0.111 Uiso 1 1 calc R . .
H82C H 0.0517 0.6606 0.1588 0.111 Uiso 1 1 calc R . .
C83 C 0.2097(8) 0.8916(5) 0.4584(4) 0.064(2) Uani 1 1 d U . .
C84 C 0.2090(9) 0.9055(6) 0.5116(4) 0.077(3) Uani 1 1 d U A .
C85 C 0.2565(11) 0.9978(7) 0.6297(6) 0.108(3) Uani 1 1 d U . .
H85 H 0.2477 0.9961 0.6741 0.129 Uiso 1 1 calc R A 1
C86 C 0.1673(13) 1.0605(7) 0.5997(6) 0.136(4) Uani 1 1 d U A .
H86A H 0.1813 1.1072 0.6259 0.204 Uiso 1 1 calc R . .
H86B H 0.0826 1.0394 0.5967 0.204 Uiso 1 1 calc R . .
H86C H 0.1843 1.0724 0.5586 0.204 Uiso 1 1 calc R . .
C87 C 0.3949(13) 1.0240(9) 0.6290(7) 0.156(5) Uani 1 1 d U A .
H87A H 0.4051 1.0396 0.5875 0.234 Uiso 1 1 calc R . .
H87B H 0.4436 0.9813 0.6406 0.234 Uiso 1 1 calc R . .
H87C H 0.4216 1.0672 0.6583 0.234 Uiso 1 1 calc R . .
C88 C 0.3019(12) 0.8294(8) 0.6275(5) 0.113(3) Uani 1 1 d U . .
H88 H 0.3826 0.8476 0.6168 0.136 Uiso 1 1 calc R A 1
C89 C 0.3242(11) 0.8326(8) 0.6985(5) 0.126(4) Uani 1 1 d U A .
H89A H 0.2504 0.8122 0.7133 0.189 Uiso 1 1 calc R . .
H89B H 0.3455 0.8858 0.7135 0.189 Uiso 1 1 calc R . .
H89C H 0.3908 0.8019 0.7139 0.189 Uiso 1 1 calc R . .
C90 C 0.2775(15) 0.7529(9) 0.6003(7) 0.163(5) Uani 1 1 d U A .
H90A H 0.3117 0.7164 0.6298 0.245 Uiso 1 1 calc R . .
H90B H 0.3146 0.7502 0.5631 0.245 Uiso 1 1 calc R . .
H90C H 0.1897 0.7403 0.5894 0.245 Uiso 1 1 calc R . .
C91 C 0.0375(11) 0.8833(8) 0.6089(5) 0.106(3) Uani 1 1 d U . .
H91 H 0.0072 0.9340 0.5985 0.127 Uiso 1 1 calc R A 1
C92 C -0.0377(13) 0.8341(9) 0.5587(6) 0.151(5) Uani 1 1 d U A .
H92A H -0.0300 0.7801 0.5678 0.227 Uiso 1 1 calc R . .
H92B H -0.0098 0.8452 0.5197 0.227 Uiso 1 1 calc R . .
H92C H -0.1228 0.8444 0.5556 0.227 Uiso 1 1 calc R . .
C93 C 0.0156(12) 0.8779(7) 0.6705(5) 0.125(4) Uani 1 1 d U A .
H93A H -0.0700 0.8837 0.6715 0.187 Uiso 1 1 calc R . .
H93B H 0.0664 0.9183 0.6963 0.187 Uiso 1 1 calc R . .
H93C H 0.0354 0.8278 0.6860 0.187 Uiso 1 1 calc R . .
Si4' Si 0.2630(16) 0.9484(11) 0.5869(6) 0.068(3) Uani 0.218(8) 1 d PU A -2

loop_
_atom_site_aniso_label
_atom_site_aniso_U_11
_atom_site_aniso_U_22
_atom_site_aniso_U_33
_atom_site_aniso_U_23
_atom_site_aniso_U_13
_atom_site_aniso_U_12
Si1 0.0597(16) 0.0422(13) 0.0363(13) 0.0047(10) 0.0025(11) 0.0050(11)
Si2 0.088(2) 0.0716(17) 0.0351(13) 0.0116(12) -0.0004(13) 0.0002(15)
C1 0.044(4) 0.031(3) 0.029(3) 0.007(2) 0.010(3) 0.008(3)
C2 0.036(4) 0.037(3) 0.031(3) 0.005(2) 0.007(3) 0.014(3)
C3 0.049(4) 0.039(3) 0.034(3) -0.002(3) 0.005(3) 0.017(3)
C4 0.049(4) 0.035(3) 0.033(3) -0.002(3) 0.005(3) 0.020(3)
C5 0.060(5) 0.039(4) 0.036(4) -0.005(3) 0.000(3) 0.014(3)
C6 0.053(4) 0.042(4) 0.059(4) -0.011(3) 0.003(3) 0.016(3)
S1 0.100(4) 0.057(3) 0.100(3) 0.002(3) -0.019(3) -0.015(2)
C7 0.063(5) 0.051(4) 0.074(7) -0.003(4) -0.005(4) 0.011(3)
C8 0.054(2) 0.026(2) 0.067(3) -0.0157(19) -0.0049(19) 0.0184(16)
C9 0.045(4) 0.037(4) 0.062(4) -0.022(3) 0.005(3) 0.018(3)
C8' 0.100(4) 0.057(3) 0.100(3) 0.002(3) -0.019(3) -0.015(2)
C7' 0.063(5) 0.051(4) 0.074(7) -0.003(4) -0.005(4) 0.011(3)
S1' 0.054(2) 0.026(2) 0.067(3) -0.0157(19) -0.0049(19) 0.0184(16)
C10 0.043(4) 0.049(4) 0.047(4) -0.014(3) 0.005(3) 0.019(3)
C11 0.042(4) 0.041(3) 0.037(4) -0.005(3) 0.006(3) 0.022(3)
C12 0.050(4) 0.047(3) 0.031(3) -0.001(2) 0.006(3) 0.022(3)
C13 0.048(5) 0.045(3) 0.026(3) 0.000(3) 0.007(3) 0.020(3)
C14 0.049(5) 0.042(3) 0.034(3) 0.010(3) 0.012(3) 0.018(3)
C15 0.042(4) 0.037(3) 0.040(3) 0.010(3) 0.019(3) 0.014(3)
C16 0.042(4) 0.038(3) 0.039(3) 0.015(3) 0.015(3) 0.011(3)
C17 0.039(4) 0.030(3) 0.056(3) 0.011(3) 0.021(3) 0.009(3)
C18 0.054(5) 0.035(3) 0.071(4) 0.015(3) 0.017(4) 0.016(4)
C19 0.049(5) 0.035(3) 0.091(4) 0.010(3) 0.026(4) 0.018(4)
S2 0.051(3) 0.030(3) 0.095(4) 0.000(3) 0.018(3) 0.018(2)
C20 0.062(6) 0.048(4) 0.093(5) 0.000(4) 0.025(6) 0.015(4)
C21 0.077(3) 0.056(3) 0.101(3) -0.001(2) 0.022(2) 0.018(3)
C22 0.040(5) 0.043(3) 0.081(4) 0.004(3) 0.020(4) 0.009(3)
C21' 0.051(3) 0.030(3) 0.095(4) 0.000(3) 0.018(3) 0.018(2)
C20' 0.062(6) 0.048(4) 0.093(5) 0.000(4) 0.025(6) 0.015(4)
S2' 0.077(3) 0.056(3) 0.101(3) -0.001(2) 0.022(2) 0.018(3)
C23 0.043(5) 0.040(3) 0.061(4) 0.003(3) 0.016(4) 0.004(3)
C24 0.035(4) 0.033(3) 0.052(3) 0.006(3) 0.015(3) 0.005(3)
C25 0.045(5) 0.038(3) 0.041(4) 0.006(3) 0.012(3) 0.009(3)
C26 0.035(4) 0.033(3) 0.038(3) 0.004(2) 0.013(3) 0.010(3)
C27 0.048(5) 0.033(4) 0.034(3) 0.004(3) 0.010(3) 0.009(3)
C28 0.057(5) 0.035(4) 0.039(3) 0.004(3) 0.008(3) 0.009(3)
C29 0.056(5) 0.062(4) 0.044(4) 0.001(4) 0.006(3) 0.005(3)
C30 0.052(7) 0.069(5) 0.061(6) -0.004(5) 0.005(6) 0.009(5)
C31 0.064(6) 0.072(5) 0.058(6) 0.005(5) 0.013(5) 0.000(5)
C29' 0.057(5) 0.062(4) 0.044(3) 0.002(4) 0.005(4) 0.004(4)
C30' 0.058(7) 0.071(5) 0.055(5) -0.005(4) 0.008(5) 0.014(5)
C31' 0.065(7) 0.067(6) 0.045(4) -0.003(5) 0.007(5) 0.002(5)
C32 0.052(4) 0.054(4) 0.053(4) -0.001(3) 0.007(3) 0.009(3)
C33 0.091(7) 0.061(5) 0.081(5) 0.028(4) 0.025(5) 0.005(4)
C34 0.083(6) 0.082(6) 0.064(5) -0.007(4) 0.007(4) -0.022(4)
C35 0.072(5) 0.058(4) 0.055(4) 0.012(4) 0.005(4) 0.017(3)
C36 0.080(6) 0.062(6) 0.060(7) 0.005(6) 0.008(5) 0.023(5)
C37 0.085(6) 0.054(5) 0.064(6) 0.010(5) 0.012(5) 0.011(5)
C35' 0.073(5) 0.057(4) 0.056(4) 0.013(4) 0.002(4) 0.016(4)
C36' 0.079(6) 0.062(5) 0.060(6) 0.005(6) 0.003(5) 0.023(4)
C37' 0.071(7) 0.068(6) 0.058(5) 0.013(5) 0.002(5) 0.023(6)
C38 0.055(5) 0.050(4) 0.038(3) 0.010(3) 0.015(3) 0.030(4)
C39 0.068(5) 0.059(5) 0.048(3) 0.011(4) 0.011(3) 0.031(4)
C40 0.142(7) 0.097(5) 0.080(6) 0.031(5) -0.014(6) 0.008(4)
C41 0.180(7) 0.116(8) 0.163(9) 0.049(7) 0.015(7) -0.032(6)
C42 0.206(9) 0.138(7) 0.213(11) -0.007(8) 0.019(8) 0.066(8)
C43 0.096(5) 0.157(8) 0.089(6) -0.012(6) 0.014(4) -0.017(5)
C44 0.081(6) 0.187(9) 0.114(7) 0.013(6) 0.010(5) 0.043(6)
C45 0.112(7) 0.131(8) 0.118(6) -0.008(6) -0.017(6) -0.012(6)
C46 0.129(7) 0.126(6) 0.080(5) -0.023(5) 0.033(5) -0.011(6)
C47 0.110(8) 0.126(6) 0.134(8) -0.034(5) 0.011(7) 0.030(6)
C48 0.211(11) 0.190(9) 0.089(5) -0.008(6) 0.063(7) -0.006(8)
Si3 0.0504(15) 0.0466(13) 0.0404(13) 0.0029(10) 0.0072(11) 0.0211(11)
Si4 0.075(3) 0.110(3) 0.0400(18) -0.026(2) -0.0102(18) 0.026(2)
C49 0.049(5) 0.063(3) 0.038(3) -0.001(3) 0.009(3) 0.027(4)
C50 0.053(5) 0.066(3) 0.036(3) 0.000(3) 0.006(4) 0.026(4)
C51 0.062(5) 0.065(3) 0.033(4) 0.001(3) 0.005(4) 0.031(4)
C52 0.079(6) 0.069(3) 0.034(3) 0.003(3) 0.002(4) 0.031(5)
C53 0.121(7) 0.076(3) 0.045(4) 0.012(3) 0.020(5) 0.042(5)
C54 0.148(8) 0.090(3) 0.061(4) 0.028(3) 0.035(5) 0.044(5)
C55 0.180(6) 0.093(3) 0.095(3) 0.025(3) 0.044(4) 0.038(4)
C56 0.138(9) 0.089(4) 0.098(5) 0.032(3) 0.035(5) 0.036(5)
S3 0.167(5) 0.091(3) 0.070(3) 0.046(2) 0.050(3) 0.059(3)
C57 0.111(7) 0.090(3) 0.051(4) 0.037(3) 0.013(5) 0.041(5)
S3' 0.180(6) 0.093(3) 0.095(3) 0.025(3) 0.044(4) 0.038(4)
C56' 0.138(9) 0.089(4) 0.098(5) 0.032(3) 0.035(5) 0.036(5)
C55' 0.167(5) 0.091(3) 0.070(3) 0.046(2) 0.050(3) 0.059(3)
C58 0.084(6) 0.089(3) 0.052(4) 0.025(3) 0.013(4) 0.033(5)
C59 0.054(5) 0.079(3) 0.035(3) 0.011(3) 0.006(4) 0.029(4)
C60 0.049(5) 0.079(3) 0.033(4) -0.003(3) 0.003(4) 0.021(4)
C61 0.043(5) 0.073(3) 0.034(3) -0.004(3) 0.004(4) 0.022(4)
C62 0.050(5) 0.078(3) 0.048(3) -0.013(3) 0.012(4) 0.017(4)
C63 0.039(5) 0.073(3) 0.049(3) -0.015(3) 0.006(4) 0.018(4)
C64 0.042(5) 0.077(3) 0.060(4) -0.022(3) 0.010(4) 0.015(4)
C65 0.051(5) 0.072(3) 0.066(4) -0.021(3) 0.009(4) 0.014(4)
C66 0.055(5) 0.083(4) 0.078(5) -0.037(3) 0.014(5) -0.002(5)
C67 0.052(5) 0.078(3) 0.099(4) -0.026(3) 0.016(5) 0.008(5)
C68 0.080(3) 0.085(3) 0.135(3) -0.036(3) 0.026(3) -0.007(3)
C69 0.074(6) 0.073(3) 0.116(5) -0.019(3) -0.003(6) 0.010(5)
S4 0.065(3) 0.056(3) 0.106(3) -0.004(2) -0.004(2) 0.007(2)
C70 0.046(5) 0.068(3) 0.083(4) -0.006(3) 0.002(4) 0.019(4)
C68' 0.065(3) 0.056(3) 0.106(3) -0.004(2) -0.004(2) 0.007(2)
C69' 0.074(6) 0.073(3) 0.116(5) -0.019(3) -0.003(6) 0.010(5)
S4' 0.080(3) 0.085(3) 0.135(3) -0.036(3) 0.026(3) -0.007(3)
C71 0.055(5) 0.060(3) 0.069(4) -0.003(3) 0.004(4) 0.019(4)
C72 0.042(5) 0.063(3) 0.060(4) -0.012(3) 0.005(4) 0.017(4)
C73 0.046(5) 0.058(3) 0.048(4) -0.005(3) 0.005(4) 0.025(4)
C74 0.046(5) 0.063(3) 0.048(4) -0.010(3) 0.011(4) 0.021(4)
C75 0.049(3) 0.047(4) 0.036(3) 0.000(3) 0.009(3) 0.020(3)
C76 0.048(3) 0.036(4) 0.039(3) 0.003(3) 0.006(2) 0.018(3)
C94 0.059(4) 0.083(5) 0.050(4) 0.000(4) 0.012(4) 0.031(4)
C95 0.084(6) 0.094(5) 0.070(6) -0.024(5) 0.009(5) 0.040(4)
C96 0.060(4) 0.107(6) 0.073(6) 0.008(5) 0.020(4) 0.037(4)
C77 0.051(4) 0.050(4) 0.054(4) 0.011(3) -0.006(4) 0.010(3)
C78 0.065(5) 0.047(4) 0.078(6) 0.014(4) 0.002(4) 0.011(4)
C79 0.056(4) 0.063(5) 0.062(5) 0.017(4) -0.003(4) 0.015(4)
C80 0.046(4) 0.052(3) 0.059(4) 0.007(3) 0.015(4) 0.011(3)
C81 0.059(5) 0.063(5) 0.067(4) -0.014(3) 0.016(4) -0.015(4)
C82 0.076(6) 0.055(4) 0.091(5) 0.023(4) 0.012(5) 0.009(4)
C83 0.061(5) 0.085(6) 0.047(3) -0.015(4) 0.004(4) 0.017(5)
C84 0.067(6) 0.109(7) 0.057(3) -0.019(4) 0.008(4) 0.030(5)
C85 0.115(6) 0.113(5) 0.090(6) -0.026(5) 0.005(6) 0.010(4)
C86 0.169(8) 0.114(6) 0.124(8) -0.002(6) 0.011(7) 0.031(7)
C87 0.122(5) 0.156(8) 0.186(10) 0.018(8) 0.028(7) -0.016(5)
C88 0.119(7) 0.131(5) 0.095(5) 0.011(5) 0.012(6) 0.048(6)
C89 0.110(8) 0.172(9) 0.093(5) 0.013(5) -0.010(6) 0.048(7)
C90 0.183(10) 0.149(6) 0.155(8) -0.029(7) -0.006(8) 0.072(7)
C91 0.091(5) 0.141(8) 0.088(5) 0.005(6) 0.023(5) 0.013(5)
C92 0.112(7) 0.179(10) 0.152(7) -0.025(7) 0.010(7) -0.016(7)
C93 0.124(8) 0.140(8) 0.116(6) 0.017(6) 0.039(6) 0.011(7)
Si4' 0.068(5) 0.102(6) 0.032(4) -0.015(4) 0.002(4) 0.024(4)

loop_
_atom_type_symbol
_atom_type_description
_atom_type_scat_dispersion_real
_atom_type_scat_dispersion_imag
_atom_type_scat_source
C C .0033 .0016 'International Tables Vol C Tables 4.2.6.8 and 6.1.1.4'
H H .0000 .0000 'International Tables Vol C Tables 4.2.6.8 and 6.1.1.4'
Si Si .0817 .0704 'International Tables Vol C Tables 4.2.6.8 and 6.1.1.4'
S S .1246 .1234 'International Tables Vol C Tables 4.2.6.8 and 6.1.1.4'

loop_
_geom_angle_atom_site_label_1
_geom_angle_atom_site_label_2
_geom_angle_atom_site_label_3
_geom_angle
C29' Si1 C28 109.0(16)
C29' Si1 C35' 104.4(11)
C28 Si1 C35' 107.6(11)
C29' Si1 C32 113.9(15)
C28 Si1 C32 105.2(3)
C35' Si1 C32 116.6(10)
C29' Si1 C35 111.1(9)
C28 Si1 C35 110.8(10)
C35' Si1 C35 9.9(14)
C32 Si1 C35 106.8(8)
C29' Si1 C29 4(2)
C28 Si1 C29 105.3(14)
C35' Si1 C29 107.3(10)
C32 Si1 C29 114.1(12)
C35 Si1 C29 114.4(9)
C40 Si2 C39 109.1(5)
C40 Si2 C43 124.3(7)
C39 Si2 C43 103.3(5)
C40 Si2 C46 105.0(6)
C39 Si2 C46 104.3(5)
C43 Si2 C46 109.4(6)
C2 C1 C27 121.6(6)
C2 C1 C26 120.0(6)
C27 C1 C26 118.4(6)
C1 C2 C13 119.6(6)
C1 C2 C3 126.7(6)
C13 C2 C3 113.6(6)
C2 C3 C4 104.9(6)
C2 C3 C76 107.0(5)
C4 C3 C76 105.6(5)
C5 C4 C11 120.8(7)
C5 C4 C3 125.7(6)
C11 C4 C3 113.3(6)
C4 C5 C6 117.2(7)
C4 C5 H5 121.4
C6 C5 H5 121.4
C5 C6 C9 123.2(5)
C5 C6 C8' 118.8(9)
C9 C6 C8' 118.1(8)
C5 C6 S1 127.3(6)
C9 C6 S1 109.3(4)
C8' C6 S1 9.7(10)
C6 S1 C7 94.5(5)
C8 C7 S1 116.1(9)
C8 C7 H7 122.1
S1 C7 H7 121.8
C7 C8 C9 101.1(13)
C7 C8 H8 129.5
C9 C8 H8 129.4
C10 C9 C6 117.8(5)
C10 C9 C8 123.5(9)
C6 C9 C8 118.7(8)
C10 C9 S1' 131.4(6)
C6 C9 S1' 110.8(4)
C8 C9 S1' 8.1(9)
C7' C8' C6 101.9(13)
C7' C8' H8' 129.1
C6 C8' H8' 129.0
C8' C7' S1' 117.3(9)
C8' C7' H7' 121.5
S1' C7' H7' 121.2
C7' S1' C9 91.9(5)
C11 C10 C9 119.5(7)
C11 C10 H10 120.3
C9 C10 H10 120.2
C10 C11 C4 121.6(7)
C10 C11 C12 125.1(7)
C4 C11 C12 113.1(7)
C11 C12 C13 106.5(5)
C11 C12 C75 103.6(6)
C13 C12 C75 104.7(6)
C14 C13 C2 123.6(6)
C14 C13 C12 124.2(6)
C2 C13 C12 112.0(6)
C13 C14 C38 121.9(6)
C13 C14 C15 118.0(6)
C38 C14 C15 120.2(6)
C16 C15 C26 119.8(6)
C16 C15 C14 121.7(6)
C26 C15 C14 118.5(6)
C15 C16 C17 121.1(7)
C15 C16 H16 119.5
C17 C16 H16 119.4
C24 C17 C16 119.0(6)
C24 C17 C18 118.9(7)
C16 C17 C18 122.1(7)
C19 C18 C17 120.1(7)
C19 C18 H18 119.9
C17 C18 H18 120.0
C18 C19 C22 120.4(6)
C18 C19 C21' 121.0(15)
C22 C19 C21' 118.6(15)
C18 C19 S2 130.5(6)
C22 C19 S2 109.0(5)
C21' C19 S2 9.8(15)
C19 S2 C20 93.6(6)
C21 C20 S2 116.3(9)
C21 C20 H20 121.9
S2 C20 H20 121.7
C20 C21 C22 101.1(12)
C20 C21 H21 129.5
C22 C21 H21 129.4
C23 C22 C19 121.1(7)
C23 C22 C21 119.2(10)
C19 C22 C21 119.7(8)
C23 C22 S2' 131.7(7)
C19 C22 S2' 107.2(5)
C21 C22 S2' 12.5(8)
C20' C21' C19 98(2)
C20' C21' H21' 131.2
C19 C21' H21' 130.8
C21' C20' S2' 121.0(18)
C21' C20' H20' 119.5
S2' C20' H20' 119.5
C22 S2' C20' 95.1(9)
C22 C23 C24 119.3(7)
C22 C23 H23 120.3
C24 C23 H23 120.3
C25 C24 C17 119.3(7)
C25 C24 C23 120.7(7)
C17 C24 C23 120.1(7)
C26 C25 C24 121.9(7)
C26 C25 H25 119.0
C24 C25 H25 119.0
C25 C26 C15 118.8(6)
C25 C26 C1 121.1(6)
C15 C26 C1 120.0(6)
C28 C27 C1 174.5(7)
C27 C28 Si1 169.8(7)
C31 C29 C30 103(2)
C31 C29 Si1 112(2)
C30 C29 Si1 117.5(16)
C31 C29 H29 108.0
C30 C29 H29 108.0
Si1 C29 H29 108.1
C31' C29' C30' 103(2)
C31' C29' Si1 120(2)
C30' C29' Si1 112.8(17)
C31' C29' H29' 106.7
C30' C29' H29' 106.6
Si1 C29' H29' 106.6
C29' C30' H30D 109.4
C29' C30' H30E 109.7
H30D C30' H30E 109.5
C29' C30' H30F 109.3
H30D C30' H30F 109.5
H30E C30' H30F 109.5
C29' C31' H31D 109.6
C29' C31' H31E 109.5
H31D C31' H31E 109.5
C29' C31' H31F 109.4
H31D C31' H31F 109.5
H31E C31' H31F 109.5
C33 C32 C34 112.0(7)
C33 C32 Si1 114.2(6)
C34 C32 Si1 111.7(6)
C33 C32 H32 106.1
C34 C32 H32 106.1
Si1 C32 H32 106.1
C37 C35 C36 104(2)
C37 C35 Si1 109.9(15)
C36 C35 Si1 112.8(17)
C37 C35 H35 110.1
C36 C35 H35 110.2
Si1 C35 H35 110.1
C37' C35' C36' 103.1(19)
C37' C35' Si1 119(2)
C36' C35' Si1 110(2)
C37' C35' H35' 107.9
C36' C35' H35' 107.9
Si1 C35' H35' 107.9
C35' C36' H36D 109.4
C35' C36' H36E 109.5
H36D C36' H36E 109.5
C35' C36' H36F 109.5
H36D C36' H36F 109.5
H36E C36' H36F 109.5
C35' C37' H37D 109.5
C35' C37' H37E 109.4
H37D C37' H37E 109.5
C35' C37' H37F 109.5
H37D C37' H37F 109.5
H37E C37' H37F 109.5
C39 C38 C14 176.7(8)
C38 C39 Si2 177.0(7)
C41 C40 C42 112.4(12)
C41 C40 Si2 119.8(9)
C42 C40 Si2 105.1(9)
C41 C40 H40 106.2
C42 C40 H40 106.2
Si2 C40 H40 106.2
C40 C41 H41A 109.6
C40 C41 H41B 109.4
H41A C41 H41B 109.5
C40 C41 H41C 109.5
H41A C41 H41C 109.5
H41B C41 H41C 109.5
C40 C42 H42A 109.5
C40 C42 H42B 109.4
H42A C42 H42B 109.5
C40 C42 H42C 109.6
H42A C42 H42C 109.4
H42B C42 H42C 109.5
C44 C43 C45 112.5(12)
C44 C43 Si2 114.3(10)
C45 C43 Si2 113.7(8)
C44 C43 H43 105.1
C45 C43 H43 105.1
Si2 C43 H43 105.1
C43 C44 H44A 109.4
C43 C44 H44B 109.5
H44A C44 H44B 109.5
C43 C44 H44C 109.4
H44A C44 H44C 109.5
H44B C44 H44C 109.5
C43 C45 H45A 109.4
C43 C45 H45B 109.5
H45A C45 H45B 109.5
C43 C45 H45C 109.5
H45A C45 H45C 109.5
H45B C45 H45C 109.5
C47 C46 C48 114.3(11)
C47 C46 Si2 114.5(9)
C48 C46 Si2 111.0(10)
C47 C46 H46 105.4
C48 C46 H46 105.4
Si2 C46 H46 105.3
C46 C47 H47A 109.5
C46 C47 H47B 109.3
H47A C47 H47B 109.5
C46 C47 H47C 109.6
H47A C47 H47C 109.5
H47B C47 H47C 109.5
C46 C48 H48A 109.6
C46 C48 H48B 109.5
H48A C48 H48B 109.5
C46 C48 H48C 109.3
H48A C48 H48C 109.5
H48B C48 H48C 109.5
C94 Si3 C77 114.2(4)
C94 Si3 C76 112.8(4)
C77 Si3 C76 107.3(4)
C94 Si3 C80 106.8(4)
C77 Si3 C80 109.0(4)
C76 Si3 C80 106.5(3)
C85 Si4 C88 112.9(6)
C85 Si4 C84 107.0(6)
C88 Si4 C84 106.0(5)
C85 Si4 C91 106.9(6)
C88 Si4 C91 114.3(7)
C84 Si4 C91 109.4(5)
C74 C49 C50 121.8(7)
C74 C49 C75 117.7(7)
C50 C49 C75 120.1(7)
C51 C50 C49 122.5(7)
C51 C50 C61 118.1(7)
C49 C50 C61 119.4(7)
C50 C51 C52 123.3(7)
C50 C51 H51 118.4
C52 C51 H51 118.4
C53 C52 C51 125.0(8)
C53 C52 C59 117.8(8)
C51 C52 C59 117.2(8)
C52 C53 C54 125.2(8)
C52 C53 H53 117.4
C54 C53 H53 117.4
C53 C54 C57 117.3(7)
C53 C54 C55 123.6(9)
C57 C54 C55 115.6(8)
C53 C54 S3' 131.1(7)
C57 C54 S3' 109.7(5)
C55 C54 S3' 32.1(9)
C56 C55 C54 100.8(12)
C56 C55 H55 129.6
C54 C55 H55 129.5
C55 C56 S3 116.7(9)
C55 C56 H56 121.8
S3 C56 H56 121.5
C57 S3 C56 91.8(5)
C58 C57 C54 120.9(6)
C58 C57 C55' 122.3(10)
C54 C57 C55' 116.3(9)
C58 C57 S3 129.0(7)
C54 C57 S3 110.1(5)
C55' C57 S3 8.6(11)
C54 S3' C56' 91.8(5)
C55' C56' S3' 117.6(10)
C55' C56' H56' 121.4
S3' C56' H56' 121.1
C56' C55' C57 101.2(13)
C56' C55' H55' 129.4
C57 C55' H55' 129.4
C59 C58 C57 119.9(8)
C59 C58 H58 120.0
C57 C58 H58 120.1
C60 C59 C58 121.9(8)
C60 C59 C52 119.1(8)
C58 C59 C52 119.0(8)
C59 C60 C61 123.4(8)
C59 C60 H60 118.4
C61 C60 H60 118.3
C60 C61 C62 122.7(7)
C60 C61 C50 118.8(8)
C62 C61 C50 118.5(8)
C63 C62 C61 122.3(7)
C63 C62 C83 120.2(8)
C61 C62 C83 117.4(8)
C62 C63 C64 123.9(8)
C62 C63 C74 119.0(8)
C64 C63 C74 117.1(8)
C65 C64 C63 123.4(8)
C65 C64 H64 118.3
C63 C64 H64 118.3
C64 C65 C66 122.0(8)
C64 C65 C72 119.7(8)
C66 C65 C72 118.4(9)
C67 C66 C65 118.9(8)
C67 C66 H66 120.5
C65 C66 H66 120.5
C66 C67 C70 123.3(6)
C66 C67 C68 120.0(10)
C70 C67 C68 116.7(9)
C66 C67 S4' 124.8(7)
C70 C67 S4' 111.9(5)
C68 C67 S4' 5.1(10)
C69 C68 C67 101.2(13)
C69 C68 H68 129.5
C67 C68 H68 129.3
C68 C69 S4 119.1(9)
C68 C69 H69 120.6
S4 C69 H69 120.3
C70 S4 C69 90.0(5)
C71 C70 C67 117.2(6)
C71 C70 C68' 125.9(10)
C67 C70 C68' 116.9(9)
C71 C70 S4 129.9(7)
C67 C70 S4 112.9(5)
C68' C70 S4 4.1(10)
C69' C68' C70 101.5(13)
C69' C68' H68' 129.3
C70 C68' H68' 129.2
C68' C69' S4' 117.8(9)
C68' C69' H69' 121.2
S4' C69' H69' 121.0
C67 S4' C69' 92.0(5)
C72 C71 C70 123.2(8)
C72 C71 H71 118.4
C70 C71 H71 118.4
C73 C72 C71 122.5(8)
C73 C72 C65 118.6(8)
C71 C72 C65 118.9(8)
C72 C73 C74 123.6(8)
C72 C73 H73 118.2
C74 C73 H73 118.2
C73 C74 C49 123.4(7)
C73 C74 C63 117.7(7)
C49 C74 C63 119.0(8)
C76 C75 C49 128.8(7)
C76 C75 C12 115.8(6)
C49 C75 C12 114.7(6)
C75 C76 C3 111.4(6)
C75 C76 Si3 129.8(6)
C3 C76 Si3 118.7(5)
C96 C94 C95 107.2(7)
C96 C94 Si3 114.5(6)
C95 C94 Si3 114.1(6)
C96 C94 H94 106.8
C95 C94 H94 106.8
Si3 C94 H94 106.8
C94 C95 H95A 109.5
C94 C95 H95B 109.5
H95A C95 H95B 109.5
C94 C95 H95C 109.5
H95A C95 H95C 109.5
H95B C95 H95C 109.5
C94 C96 H96A 109.5
C94 C96 H96B 109.4
H96A C96 H96B 109.5
C94 C96 H96C 109.5
H96A C96 H96C 109.5
H96B C96 H96C 109.5
C79 C77 C78 110.0(7)
C79 C77 Si3 114.0(6)
C78 C77 Si3 113.0(5)
C79 C77 H77 106.4
C78 C77 H77 106.4
Si3 C77 H77 106.4
C77 C78 H78A 109.5
C77 C78 H78B 109.5
H78A C78 H78B 109.5
C77 C78 H78C 109.5
H78A C78 H78C 109.5
H78B C78 H78C 109.5
C77 C79 H79A 109.5
C77 C79 H79B 109.5
H79A C79 H79B 109.5
C77 C79 H79C 109.5
H79A C79 H79C 109.5
H79B C79 H79C 109.5
C81 C80 C82 111.5(7)
C81 C80 Si3 115.6(5)
C82 C80 Si3 109.8(6)
C81 C80 H80 106.4
C82 C80 H80 106.4
Si3 C80 H80 106.4
C80 C81 H81A 109.4
C80 C81 H81B 109.5
H81A C81 H81B 109.5
C80 C81 H81C 109.5
H81A C81 H81C 109.5
H81B C81 H81C 109.5
C80 C82 H82A 109.5
C80 C82 H82B 109.5
H82A C82 H82B 109.5
C80 C82 H82C 109.4
H82A C82 H82C 109.5
H82B C82 H82C 109.5
C84 C83 C62 177.6(10)
C83 C84 Si4 166.8(10)
C87 C85 C86 112.3(11)
C87 C85 Si4 115.7(9)
C86 C85 Si4 110.6(8)
C87 C85 H85 105.8
C86 C85 H85 105.9
Si4 C85 H85 105.8
C85 C86 H86A 109.4
C85 C86 H86B 109.5
H86A C86 H86B 109.5
C85 C86 H86C 109.5
H86A C86 H86C 109.5
H86B C86 H86C 109.5
C85 C87 H87A 110.2
C85 C87 H87B 110.3
H87A C87 H87B 108.6
C85 C87 H87C 110.5
H87A C87 H87C 108.6
H87B C87 H87C 108.6
C90 C88 C89 114.3(12)
C90 C88 Si4 118.4(10)
C89 C88 Si4 110.7(8)
C90 C88 H88 103.9
C89 C88 H88 103.8
Si4 C88 H88 103.7
C88 C89 H89A 109.5
C88 C89 H89B 109.5
H89A C89 H89B 109.5
C88 C89 H89C 109.4
H89A C89 H89C 109.5
H89B C89 H89C 109.5
C88 C90 H90A 109.5
C88 C90 H90B 109.3
H90A C90 H90B 109.5
C88 C90 H90C 109.6
H90A C90 H90C 109.5
H90B C90 H90C 109.5
C93 C91 C92 120.6(12)
C93 C91 Si4 117.3(9)
C92 C91 Si4 112.7(9)
C93 C91 H91 100.3
C92 C91 H91 100.3
Si4 C91 H91 100.3
C91 C92 H92A 109.4
C91 C92 H92B 109.5
H92A C92 H92B 109.5
C91 C92 H92C 109.6
H92A C92 H92C 109.5
H92B C92 H92C 109.5
C91 C93 H93A 109.5
C91 C93 H93B 109.5
H93A C93 H93B 109.5
C91 C93 H93C 109.4
H93A C93 H93C 109.5
H93B C93 H93C 109.5

loop_
_geom_bond_atom_site_label_1
_geom_bond_atom_site_label_2
_geom_bond_distance
Si1 C29' 1.77(3)
Si1 C28 1.840(8)
Si1 C35' 1.84(3)
Si1 C32 1.884(8)
Si1 C35 1.88(2)
Si1 C29 1.94(2)
Si2 C40 1.752(11)
Si2 C39 1.852(8)
Si2 C43 1.873(12)
Si2 C46 2.012(12)
C1 C2 1.366(9)
C1 C27 1.439(9)
C1 C26 1.441(9)
C2 C13 1.416(9)
C2 C3 1.505(9)
C3 C4 1.524(10)
C3 C76 1.575(10)
C4 C5 1.365(10)
C4 C11 1.403(9)
C5 C6 1.398(9)
C5 H5 0.9500
C6 C9 1.412(8)
C6 C8' 1.502(17)
C6 S1 1.687(8)
S1 C7 1.708(11)
C7 C8 1.489(17)
C7 H7 0.9500
C8 C9 1.516(17)
C8 H8 0.9500
C9 C10 1.386(9)
C9 S1' 1.736(8)
C8' C7' 1.497(17)
C8' H8' 0.9500
C7' S1' 1.723(11)
C7' H7' 0.9500
C10 C11 1.376(10)
C10 H10 0.9500
C11 C12 1.519(10)
C12 C13 1.544(9)
C12 C75 1.566(10)
C13 C14 1.368(9)
C14 C38 1.437(10)
C14 C15 1.464(10)
C15 C16 1.392(9)
C15 C26 1.429(9)
C16 C17 1.413(9)
C16 H16 0.9500
C17 C24 1.411(10)
C17 C18 1.416(10)
C18 C19 1.375(10)
C18 H18 0.9500
C19 C22 1.413(8)
C19 C21' 1.58(3)
C19 S2 1.719(8)
S2 C20 1.728(11)
C20 C21 1.498(17)
C20 H20 0.9500
C21 C22 1.514(17)
C21 H21 0.9500
C22 C23 1.361(9)
C22 S2' 1.699(11)
C21' C20' 1.44(4)
C21' H21' 0.9500
C20' S2' 1.64(2)
C20' H20' 0.9500
C23 C24 1.426(10)
C23 H23 0.9500
C24 C25 1.409(10)
C25 C26 1.381(9)
C25 H25 0.9500
C27 C28 1.204(9)
C29 C31 1.53(4)
C29 C30 1.578(16)
C29 H29 1.0000
C30 H30A 0.9800
C30 H30B 0.9800
C30 H30C 0.9800
C31 H31A 0.9800
C31 H31B 0.9800
C31 H31C 0.9800
C29' C31' 1.55(4)
C29' C30' 1.580(17)
C29' H29' 1.0000
C30' H30D 0.9800
C30' H30E 0.9800
C30' H30F 0.9800
C31' H31D 0.9800
C31' H31E 0.9800
C31' H31F 0.9800
C32 C33 1.552(11)
C32 C34 1.558(11)
C32 H32 1.0000
C35 C37 1.47(3)
C35 C36 1.558(17)
C35 H35 1.0000
C36 H36A 0.9800
C36 H36B 0.9800
C36 H36C 0.9800
C37 H37A 0.9800
C37 H37B 0.9800
C37 H37C 0.9800
C35' C37' 1.48(3)
C35' C36' 1.567(18)
C35' H35' 1.0000
C36' H36D 0.9800
C36' H36E 0.9800
C36' H36F 0.9800
C37' H37D 0.9800
C37' H37E 0.9800
C37' H37F 0.9800
C38 C39 1.199(10)
C40 C41 1.481(17)
C40 C42 1.650(19)
C40 H40 1.0000
C41 H41A 0.9800
C41 H41B 0.9800
C41 H41C 0.9800
C42 H42A 0.9802
C42 H42B 0.9802
C42 H42C 0.9802
C43 C44 1.404(15)
C43 C45 1.516(14)
C43 H43 1.0000
C44 H44A 0.9800
C44 H44B 0.9800
C44 H44C 0.9800
C45 H45A 0.9800
C45 H45B 0.9800
C45 H45C 0.9800
C46 C47 1.413(15)
C46 C48 1.565(15)
C46 H46 1.0000
C47 H47A 0.9800
C47 H47B 0.9800
C47 H47C 0.9800
C48 H48A 0.9800
C48 H48B 0.9800
C48 H48C 0.9800
Si3 C94 1.886(8)
Si3 C77 1.889(8)
Si3 C76 1.891(8)
Si3 C80 1.906(8)
Si4 C85 1.815(13)
Si4 C88 1.839(12)
Si4 C84 1.897(10)
Si4 C91 1.920(13)
C49 C74 1.409(11)
C49 C50 1.415(11)
C49 C75 1.475(10)
C50 C51 1.394(11)
C50 C61 1.465(10)
C51 C52 1.403(11)
C51 H51 0.9500
C52 C53 1.350(11)
C52 C59 1.469(11)
C53 C54 1.357(10)
C53 H53 0.9500
C54 C57 1.434(8)
C54 C55 1.507(16)
C54 S3' 1.735(8)
C55 C56 1.495(17)
C55 H55 0.9500
C56 S3 1.726(11)
C56 H56 0.9500
S3 C57 1.726(8)
C57 C58 1.395(11)
C57 C55' 1.515(17)
S3' C56' 1.727(11)
C56' C55' 1.488(17)
C56' H56' 0.9500
C55' H55' 0.9500
C58 C59 1.390(11)
C58 H58 0.9500
C59 C60 1.381(11)
C60 C61 1.375(11)
C60 H60 0.9500
C61 C62 1.434(11)
C62 C63 1.392(11)
C62 C83 1.436(11)
C63 C64 1.425(11)
C63 C74 1.485(10)
C64 C65 1.353(12)
C64 H64 0.9500
C65 C66 1.446(12)
C65 C72 1.456(11)
C66 C67 1.380(11)
C66 H66 0.9500
C67 C70 1.420(8)
C67 C68 1.507(17)
C67 S4' 1.708(8)
C68 C69 1.494(17)
C68 H68 0.9500
C69 S4 1.728(11)
C69 H69 0.9500
S4 C70 1.729(8)
C70 C71 1.394(10)
C70 C68' 1.518(17)
C68' C69' 1.493(17)
C68' H68' 0.9500
C69' S4' 1.719(11)
C69' H69' 0.9500
C71 C72 1.392(11)
C71 H71 0.9500
C72 C73 1.376(11)
C73 C74 1.402(11)
C73 H73 0.9500
C75 C76 1.344(9)
C94 C96 1.516(12)
C94 C95 1.570(12)
C94 H94 1.0000
C95 H95A 0.9800
C95 H95B 0.9800
C95 H95C 0.9800
C96 H96A 0.9800
C96 H96B 0.9800
C96 H96C 0.9800
C77 C79 1.536(11)
C77 C78 1.542(11)
C77 H77 1.0000
C78 H78A 0.9800
C78 H78B 0.9800
C78 H78C 0.9800
C79 H79A 0.9800
C79 H79B 0.9800
C79 H79C 0.9800
C80 C81 1.499(10)
C80 C82 1.564(11)
C80 H80 1.0000
C81 H81A 0.9800
C81 H81B 0.9800
C81 H81C 0.9800
C82 H82A 0.9800
C82 H82B 0.9800
C82 H82C 0.9800
C83 C84 1.194(11)
C85 C87 1.583(17)
C85 C86 1.629(16)
C85 H85 1.0000
C86 H86A 0.9800
C86 H86B 0.9800
C86 H86C 0.9800
C87 H87A 0.9890
C87 H87B 0.9892
C87 H87C 0.9893
C88 C90 1.444(16)
C88 C89 1.542(14)
C88 H88 1.0000
C89 H89A 0.9800
C89 H89B 0.9800
C89 H89C 0.9800
C90 H90A 0.9800
C90 H90B 0.9800
C90 H90C 0.9800
C91 C93 1.421(14)
C91 C92 1.486(15)
C91 H91 1.0000
C92 H92A 0.9800
C92 H92B 0.9800
C92 H92C 0.9800
C93 H93A 0.9800
C93 H93B 0.9800
C93 H93C 0.9800
